data_9010426
loop_
_publ_author_name
'Nestola, F.'
'Ballaran, T. B.'
'Balic-Zunic T'
'Secco, L.'
'Dal Negro, A.'

_publ_section_title
;
 The high-pressure behavior of an Al- and Fe-rich natural orthopyroxene
 Sample: P = 0.163 GPa
;
_journal_name_full 'American Mineralogist'
_journal_page_first 644
_journal_page_last 652
_journal_paper_doi 10.2138/am.2008.2693
_journal_volume 93
_journal_year 2008
_chemical_formula_sum 'Al0.236 Ca0.01 Fe0.967 Mg0.923 Mn0.016 O6 Si1.848'
_chemical_name_mineral Orthopyroxene
_space_group_IT_number 61
_symmetry_space_group_name_Hall '-P 2ac 2ab'
_symmetry_space_group_name_H-M 'P b c a'
_cell_angle_alpha 90
_cell_angle_beta 90
_cell_angle_gamma 90
_cell_length_a 18.2804
_cell_length_b 8.8601
_cell_length_c 5.2161
_cell_formula_units_Z 8
_cell_volume 844.832
_database_code_amcsd 0004558
_diffrn_ambient_pressure 1.63e+05
_exptl_crystal_density_diffrn 3.648
_cod_original_formula_sum 'Fe.967 Mg.923 Ca.01 Mn.016 Al.236 Si1.848 O6'
_cod_database_code 9010426

loop_
_space_group_symop_operation_xyz
x,y,z
x,1/2-y,1/2+z
-x,1/2+y,1/2-z
1/2-x,1/2+y,z
1/2+x,1/2-y,-z
1/2+x,y,1/2-z
1/2-x,-y,1/2+z
-x,-y,-z

loop_
_atom_site_label
_atom_site_fract_x
_atom_site_fract_y
_atom_site_fract_z
_atom_site_occupancy
_atom_site_U_iso_or_equiv
Fe2+M2 0.37962 0.48110 0.36140 0.81800 0.01100
MgM2 0.37962 0.48110 0.36140 0.15600 0.01100
CaM2 0.37962 0.48110 0.36140 0.01000 0.01100
MnM2 0.37962 0.48110 0.36140 0.01600 0.01100
Fe2+M1 0.37577 0.65420 0.86870 0.08100 0.01100
MgM1 0.37577 0.65420 0.86870 0.76700 0.01100
AlM1 0.37577 0.65420 0.86870 0.08400 0.01100
Fe3+M1 0.37577 0.65420 0.86870 0.06800 0.01100
SiTA 0.27140 0.34060 0.04790 1.00000 0.00580
SiTB 0.47332 0.33610 0.80300 0.84800 0.00680
AlTB 0.47332 0.33610 0.80300 0.15200 0.00680
O1A 0.18300 0.33700 0.04010 1.00000 0.00860
O2A 0.31120 0.50120 0.05020 1.00000 0.00960
O3A 0.30210 0.23260 -0.18100 1.00000 0.00860
O1B 0.56260 0.33510 0.80440 1.00000 0.00960
O2B 0.43350 0.48570 0.69130 1.00000 0.01080
O3B 0.44640 0.30300 0.10080 1.00000 0.00940

loop_
_cod_related_entry_id
_cod_related_entry_database
_cod_related_entry_code
1 AMCSD 0004558
